data_1531695
loop_
_publ_author_name
'Leclaire, A.'
'Chardon, J.'
'Raveau, B.'

_publ_section_title
;
 A new lead Mo(IV) phosphate with a tunnel structure: Pb2 Mo2 O (P O4) P2
 O7
;
_journal_name_full 'Journal of Solid State Chemistry'
_journal_page_first 412
_journal_page_last 416
_journal_volume 172
_journal_year 2003
_chemical_formula_sum 'Mo2 O16 P4 Pb2'
_chemical_name_systematic 'Pb2 (Mo2 O (P O4)2 (P2 O7))'
_space_group_IT_number 15
_symmetry_space_group_name_Hall '-C 2yc'
_symmetry_space_group_name_H-M 'C 1 2/c 1'
_cell_angle_alpha 90
_cell_angle_beta 102.08
_cell_angle_gamma 90
_cell_formula_units_Z 4
_cell_length_a 14.098
_cell_length_b 14.187
_cell_length_c 6.5592
_cell_volume 1282.844
_citation_journal_id_ASTM JSSCBI
_cod_data_source_file Leclaire_JSSCBI_2003_1548.cif
_cod_data_source_block Mo2O16P4Pb2
_cod_database_code 1531695

loop_
_symmetry_equiv_pos_as_xyz
x,y,z
-x,y,-z+1/2
-x,-y,-z
x,-y,z-1/2
x+1/2,y+1/2,z
-x+1/2,y+1/2,-z+1/2
-x+1/2,-y+1/2,-z
x+1/2,-y+1/2,z-1/2

loop_
_atom_site_label
_atom_site_type_symbol
_atom_site_fract_x
_atom_site_fract_y
_atom_site_fract_z
_atom_site_occupancy
_atom_site_U_iso_or_equiv
O2 O-2 0.1217 0.2851 0.3032 1 0.0
O3 O-2 0.2808 0.1472 0.3663 1 0.0
P1 P+5 0.3878 0.4032 0.1972 1 0.0
Pb1 Pb+2 0.37351 0.11621 0.0419 1 0.0
Mo1 Mo+4 0.13299 0.14231 0.31353 1 0.0
O7 O-2 0.5 0.4205 0.25 1 0.0
O6 O-2 0.138 0.1554 0.0006 1 0.0
O1 O-2 0 0.1316 0.25 1 0.0
O8 O-2 0.0445 0.3652 0.5819 1 0.0
O4 O-2 0.14 0.1509 0.6274 1 0.0
P2 P+5 0.1272 0.366 0.463 1 0.0
O9 O-2 0.1281 0.4559 0.3367 1 0.0
O5 O-2 0.1565 -0.0003 0.3307 1 0.0
